data_1572725
loop_
_publ_author_name
'Liu, Huizi'
'Fan, Changzeng'
'Wen, Bin'
'Zhang, Lifeng'

_publ_section_title
;
 Ti4Fe2C0.82O0.18
;
_journal_coeditor_code WM5714
_journal_issue 9
_journal_name_full IUCrData
_journal_paper_doi 10.1107/S2414314624008903
_journal_volume 9
_journal_year 2024
_chemical_formula_iupac 'Ti4 Fe2 C0.82 O0.18'
_chemical_formula_sum 'C0.82 Fe2 O0.18 Ti4'
_chemical_formula_weight 316.02
_chemical_name_systematic
;
Tetratitanium diiron carbide oxide
;
_space_group_crystal_system cubic
_space_group_IT_number 227
_space_group_name_Hall '-F 4vw 2vw 3'
_space_group_name_H-M_alt 'F d -3 m :2'
_audit_creation_method SHELXL-2017/1
_cell_angle_alpha 90
_cell_angle_beta 90
_cell_angle_gamma 90
_cell_formula_units_Z 16
_cell_length_a 11.323(4)
_cell_length_b 11.323(4)
_cell_length_c 11.323(4)
_cell_measurement_reflns_used 1378
_cell_measurement_temperature 296(2)
_cell_measurement_theta_max 26.69
_cell_measurement_theta_min 3.12
_cell_volume 1451.7(9)
_computing_cell_refinement
;
SAINT (Bruker, 2015)
;
_computing_data_collection
;
APEX3 (Bruker, 2015)
;
_computing_data_reduction
;
SAINT (Bruker, 2015)
;
_computing_molecular_graphics
;
DIAMOND (Brandenburg & Putz, 2017)
;
_computing_publication_material
;
publCIF (Westrip, 2010)
;
_computing_structure_refinement
;
SHELXL (Sheldrick, 2015b)
;
_computing_structure_solution
;
<i>SHELXT</i> (Sheldrick, 2015a)
;
_diffrn_ambient_temperature 296(2)
_diffrn_measured_fraction_theta_full 1.000
_diffrn_measured_fraction_theta_max 1.000
_diffrn_measurement_device_type 'Bruker D8 Venture Photon 100 CMOS'
_diffrn_measurement_method 'phi and omega scans'
_diffrn_radiation_type MoK\a
_diffrn_radiation_wavelength 0.71073
_diffrn_reflns_av_R_equivalents 0.1554
_diffrn_reflns_av_unetI/netI 0.0290
_diffrn_reflns_limit_h_max 14
_diffrn_reflns_limit_h_min -14
_diffrn_reflns_limit_k_max 14
_diffrn_reflns_limit_k_min -13
_diffrn_reflns_limit_l_max 14
_diffrn_reflns_limit_l_min -14
_diffrn_reflns_number 5363
_diffrn_reflns_theta_full 25.242
_diffrn_reflns_theta_max 27.192
_diffrn_reflns_theta_min 3.116
_exptl_absorpt_coefficient_mu 15.911
_exptl_absorpt_correction_T_max 0.7455
_exptl_absorpt_correction_T_min 0.4287
_exptl_absorpt_correction_type multi-scan
_exptl_absorpt_process_details
;
(SADABS; Krause <i>et al.</i>, 2015)
;
_exptl_crystal_colour gray
_exptl_crystal_density_diffrn 5.784
_exptl_crystal_description lump
_exptl_crystal_F_000 2342
_exptl_crystal_size_max 0.10
_exptl_crystal_size_mid 0.06
_exptl_crystal_size_min 0.06
_refine_diff_density_max 0.577
_refine_diff_density_min -0.832
_refine_ls_extinction_method none
_refine_ls_goodness_of_fit_ref 1.142
_refine_ls_hydrogen_treatment undef
_refine_ls_matrix_type full
_refine_ls_number_parameters 13
_refine_ls_number_reflns 102
_refine_ls_number_restraints 0
_refine_ls_restrained_S_all 1.142
_refine_ls_R_factor_all 0.0399
_refine_ls_R_factor_gt 0.0218
_refine_ls_shift/su_max 0.000
_refine_ls_shift/su_mean 0.000
_refine_ls_structure_factor_coef Fsqd
_refine_ls_weighting_details 'w=1/[\s^2^(Fo^2^)+(0.0069P)^2^+29.2966P] where P=(Fo^2^+2Fc^2^)/3'
_refine_ls_weighting_scheme calc
_refine_ls_wR_factor_gt 0.0371
_refine_ls_wR_factor_ref 0.0399
_reflns_number_gt 82
_reflns_number_total 102
_reflns_threshold_expression 'I > 2\s(I)'
_cod_data_source_file wm5714.cif
_cod_data_source_block I
_cod_original_cell_volume 1451.6(3)
_cod_original_sg_symbol_H-M 'F d -3 m'
_cod_original_formula_sum 'Ti4 Fe2 C0.82 O0.18'
_cod_database_code 1572725
_shelx_space_group_comment
;
The symmetry employed for this shelxl refinement is uniquely defined
by the following loop, which should always be used as a source of
symmetry information in preference to the above space-group names.
They are only intended as comments.
;

loop_
_space_group_symop_operation_xyz
'x, y, z'
'-x+3/4, -y+1/4, z+1/2'
'-x+1/4, y+1/2, -z+3/4'
'x+1/2, -y+3/4, -z+1/4'
'z, x, y'
'z+1/2, -x+3/4, -y+1/4'
'-z+3/4, -x+1/4, y+1/2'
'-z+1/4, x+1/2, -y+3/4'
'y, z, x'
'-y+1/4, z+1/2, -x+3/4'
'y+1/2, -z+3/4, -x+1/4'
'-y+3/4, -z+1/4, x+1/2'
'y+3/4, x+1/4, -z+1/2'
'-y, -x, -z'
'y+1/4, -x+1/2, z+3/4'
'-y+1/2, x+3/4, z+1/4'
'x+3/4, z+1/4, -y+1/2'
'-x+1/2, z+3/4, y+1/4'
'-x, -z, -y'
'x+1/4, -z+1/2, y+3/4'
'z+3/4, y+1/4, -x+1/2'
'z+1/4, -y+1/2, x+3/4'
'-z+1/2, y+3/4, x+1/4'
'-z, -y, -x'
'x, y+1/2, z+1/2'
'-x+3/4, -y+3/4, z+1'
'-x+1/4, y+1, -z+5/4'
'x+1/2, -y+5/4, -z+3/4'
'z, x+1/2, y+1/2'
'z+1/2, -x+5/4, -y+3/4'
'-z+3/4, -x+3/4, y+1'
'-z+1/4, x+1, -y+5/4'
'y, z+1/2, x+1/2'
'-y+1/4, z+1, -x+5/4'
'y+1/2, -z+5/4, -x+3/4'
'-y+3/4, -z+3/4, x+1'
'y+3/4, x+3/4, -z+1'
'-y, -x+1/2, -z+1/2'
'y+1/4, -x+1, z+5/4'
'-y+1/2, x+5/4, z+3/4'
'x+3/4, z+3/4, -y+1'
'-x+1/2, z+5/4, y+3/4'
'-x, -z+1/2, -y+1/2'
'x+1/4, -z+1, y+5/4'
'z+3/4, y+3/4, -x+1'
'z+1/4, -y+1, x+5/4'
'-z+1/2, y+5/4, x+3/4'
'-z, -y+1/2, -x+1/2'
'x+1/2, y, z+1/2'
'-x+5/4, -y+1/4, z+1'
'-x+3/4, y+1/2, -z+5/4'
'x+1, -y+3/4, -z+3/4'
'z+1/2, x, y+1/2'
'z+1, -x+3/4, -y+3/4'
'-z+5/4, -x+1/4, y+1'
'-z+3/4, x+1/2, -y+5/4'
'y+1/2, z, x+1/2'
'-y+3/4, z+1/2, -x+5/4'
'y+1, -z+3/4, -x+3/4'
'-y+5/4, -z+1/4, x+1'
'y+5/4, x+1/4, -z+1'
'-y+1/2, -x, -z+1/2'
'y+3/4, -x+1/2, z+5/4'
'-y+1, x+3/4, z+3/4'
'x+5/4, z+1/4, -y+1'
'-x+1, z+3/4, y+3/4'
'-x+1/2, -z, -y+1/2'
'x+3/4, -z+1/2, y+5/4'
'z+5/4, y+1/4, -x+1'
'z+3/4, -y+1/2, x+5/4'
'-z+1, y+3/4, x+3/4'
'-z+1/2, -y, -x+1/2'
'x+1/2, y+1/2, z'
'-x+5/4, -y+3/4, z+1/2'
'-x+3/4, y+1, -z+3/4'
'x+1, -y+5/4, -z+1/4'
'z+1/2, x+1/2, y'
'z+1, -x+5/4, -y+1/4'
'-z+5/4, -x+3/4, y+1/2'
'-z+3/4, x+1, -y+3/4'
'y+1/2, z+1/2, x'
'-y+3/4, z+1, -x+3/4'
'y+1, -z+5/4, -x+1/4'
'-y+5/4, -z+3/4, x+1/2'
'y+5/4, x+3/4, -z+1/2'
'-y+1/2, -x+1/2, -z'
'y+3/4, -x+1, z+3/4'
'-y+1, x+5/4, z+1/4'
'x+5/4, z+3/4, -y+1/2'
'-x+1, z+5/4, y+1/4'
'-x+1/2, -z+1/2, -y'
'x+3/4, -z+1, y+3/4'
'z+5/4, y+3/4, -x+1/2'
'z+3/4, -y+1, x+3/4'
'-z+1, y+5/4, x+1/4'
'-z+1/2, -y+1/2, -x'
'-x, -y, -z'
'x-3/4, y-1/4, -z-1/2'
'x-1/4, -y-1/2, z-3/4'
'-x-1/2, y-3/4, z-1/4'
'-z, -x, -y'
'-z-1/2, x-3/4, y-1/4'
'z-3/4, x-1/4, -y-1/2'
'z-1/4, -x-1/2, y-3/4'
'-y, -z, -x'
'y-1/4, -z-1/2, x-3/4'
'-y-1/2, z-3/4, x-1/4'
'y-3/4, z-1/4, -x-1/2'
'-y-3/4, -x-1/4, z-1/2'
'y, x, z'
'-y-1/4, x-1/2, -z-3/4'
'y-1/2, -x-3/4, -z-1/4'
'-x-3/4, -z-1/4, y-1/2'
'x-1/2, -z-3/4, -y-1/4'
'x, z, y'
'-x-1/4, z-1/2, -y-3/4'
'-z-3/4, -y-1/4, x-1/2'
'-z-1/4, y-1/2, -x-3/4'
'z-1/2, -y-3/4, -x-1/4'
'z, y, x'
'-x, -y+1/2, -z+1/2'
'x-3/4, y+1/4, -z'
'x-1/4, -y, z-1/4'
'-x-1/2, y-1/4, z+1/4'
'-z, -x+1/2, -y+1/2'
'-z-1/2, x-1/4, y+1/4'
'z-3/4, x+1/4, -y'
'z-1/4, -x, y-1/4'
'-y, -z+1/2, -x+1/2'
'y-1/4, -z, x-1/4'
'-y-1/2, z-1/4, x+1/4'
'y-3/4, z+1/4, -x'
'-y-3/4, -x+1/4, z'
'y, x+1/2, z+1/2'
'-y-1/4, x, -z-1/4'
'y-1/2, -x-1/4, -z+1/4'
'-x-3/4, -z+1/4, y'
'x-1/2, -z-1/4, -y+1/4'
'x, z+1/2, y+1/2'
'-x-1/4, z, -y-1/4'
'-z-3/4, -y+1/4, x'
'-z-1/4, y, -x-1/4'
'z-1/2, -y-1/4, -x+1/4'
'z, y+1/2, x+1/2'
'-x+1/2, -y, -z+1/2'
'x-1/4, y-1/4, -z'
'x+1/4, -y-1/2, z-1/4'
'-x, y-3/4, z+1/4'
'-z+1/2, -x, -y+1/2'
'-z, x-3/4, y+1/4'
'z-1/4, x-1/4, -y'
'z+1/4, -x-1/2, y-1/4'
'-y+1/2, -z, -x+1/2'
'y+1/4, -z-1/2, x-1/4'
'-y, z-3/4, x+1/4'
'y-1/4, z-1/4, -x'
'-y-1/4, -x-1/4, z'
'y+1/2, x, z+1/2'
'-y+1/4, x-1/2, -z-1/4'
'y, -x-3/4, -z+1/4'
'-x-1/4, -z-1/4, y'
'x, -z-3/4, -y+1/4'
'x+1/2, z, y+1/2'
'-x+1/4, z-1/2, -y-1/4'
'-z-1/4, -y-1/4, x'
'-z+1/4, y-1/2, -x-1/4'
'z, -y-3/4, -x+1/4'
'z+1/2, y, x+1/2'
'-x+1/2, -y+1/2, -z'
'x-1/4, y+1/4, -z-1/2'
'x+1/4, -y, z-3/4'
'-x, y-1/4, z-1/4'
'-z+1/2, -x+1/2, -y'
'-z, x-1/4, y-1/4'
'z-1/4, x+1/4, -y-1/2'
'z+1/4, -x, y-3/4'
'-y+1/2, -z+1/2, -x'
'y+1/4, -z, x-3/4'
'-y, z-1/4, x-1/4'
'y-1/4, z+1/4, -x-1/2'
'-y-1/4, -x+1/4, z-1/2'
'y+1/2, x+1/2, z'
'-y+1/4, x, -z-3/4'
'y, -x-1/4, -z-1/4'
'-x-1/4, -z+1/4, y-1/2'
'x, -z-1/4, -y-1/4'
'x+1/2, z+1/2, y'
'-x+1/4, z, -y-3/4'
'-z-1/4, -y+1/4, x-1/2'
'-z+1/4, y, -x-3/4'
'z, -y-1/4, -x-1/4'
'z+1/2, y+1/2, x'

loop_
_atom_site_type_symbol
_atom_site_label
_atom_site_fract_x
_atom_site_fract_y
_atom_site_fract_z
_atom_site_U_iso_or_equiv
_atom_site_adp_type
_atom_site_calc_flag
_atom_site_occupancy
_atom_site_disorder_assembly
_atom_site_disorder_group
Ti Ti1 0.000000 0.000000 0.000000 0.0018(5) Uani d 1 . .
Fe Fe1 0.21037(6) 0.21037(6) 0.21037(6) 0.0028(4) Uani d 1 . .
Ti Ti2 0.43636(12) 0.125000 0.125000 0.0021(4) Uani d 1 . .
C C1 0.500000 0.500000 0.500000 0.012(4) Uani d 0.82(7) . 1
O O1 0.500000 0.500000 0.500000 0.012(4) Uani d 0.18(7) . 2

loop_
_atom_site_aniso_label
_atom_site_aniso_U_11
_atom_site_aniso_U_22
_atom_site_aniso_U_33
_atom_site_aniso_U_12
_atom_site_aniso_U_13
_atom_site_aniso_U_23
Ti1 0.0018(5) 0.0018(5) 0.0018(5) 0.0004(6) 0.0004(6) 0.0004(6)
Fe1 0.0028(4) 0.0028(4) 0.0028(4) -0.0007(3) -0.0007(3) -0.0007(3)
Ti2 0.0033(8) 0.0016(5) 0.0016(5) 0.000 0.000 -0.0010(5)
C1 0.012(4) 0.012(4) 0.012(4) 0.002(4) 0.002(4) 0.002(4)
O1 0.012(4) 0.012(4) 0.012(4) 0.002(4) 0.002(4) 0.002(4)

loop_
_atom_type_symbol
_atom_type_description
_atom_type_scat_dispersion_real
_atom_type_scat_dispersion_imag
_atom_type_scat_source
Fe Fe 0.3463 0.8444 'International Tables Vol C Tables 4.2.6.8 and 6.1.1.4'
Ti Ti 0.2776 0.4457 'International Tables Vol C Tables 4.2.6.8 and 6.1.1.4'
C C 0.0033 0.0016 'International Tables Vol C Tables 4.2.6.8 and 6.1.1.4'
O O 0.0106 0.0060 'International Tables Vol C Tables 4.2.6.8 and 6.1.1.4'

loop_
_geom_angle_atom_site_label_1
_geom_angle_atom_site_label_2
_geom_angle_atom_site_label_3
_geom_angle_site_symmetry_1
_geom_angle_site_symmetry_3
_geom_angle
_geom_angle_publ_flag
Fe1 Ti1 Fe1 172 76_445 180.0 ?
Fe1 Ti1 Fe1 172 50_454 112.64(4) ?
Fe1 Ti1 Fe1 76_445 50_454 67.36(4) ?
Fe1 Ti1 Fe1 172 27_544 112.64(4) ?
Fe1 Ti1 Fe1 76_445 27_544 67.36(4) ?
Fe1 Ti1 Fe1 50_454 27_544 67.36(4) ?
Fe1 Ti1 Fe1 172 123 67.36(4) ?
Fe1 Ti1 Fe1 76_445 123 112.64(4) ?
Fe1 Ti1 Fe1 50_454 123 112.64(4) ?
Fe1 Ti1 Fe1 27_544 123 180.0 ?
Fe1 Ti1 Fe1 172 146 67.36(4) ?
Fe1 Ti1 Fe1 76_445 146 112.64(4) ?
Fe1 Ti1 Fe1 50_454 146 180.0 ?
Fe1 Ti1 Fe1 27_544 146 112.64(4) ?
Fe1 Ti1 Fe1 123 146 67.36(4) ?
Fe1 Ti1 Ti2 172 130 64.739(17) ?
Fe1 Ti1 Ti2 76_445 130 115.261(17) ?
Fe1 Ti1 Ti2 50_454 130 58.40(3) ?
Fe1 Ti1 Ti2 27_544 130 115.261(17) ?
Fe1 Ti1 Ti2 123 130 64.739(17) ?
Fe1 Ti1 Ti2 146 130 121.60(3) ?
Fe1 Ti1 Ti2 172 50_454 58.40(3) ?
Fe1 Ti1 Ti2 76_445 50_454 121.60(3) ?
Fe1 Ti1 Ti2 50_454 50_454 64.739(17) ?
Fe1 Ti1 Ti2 27_544 50_454 64.739(17) ?
Fe1 Ti1 Ti2 123 50_454 115.261(17) ?
Fe1 Ti1 Ti2 146 50_454 115.261(17) ?
Ti2 Ti1 Ti2 130 50_454 62.010(9) ?
Fe1 Ti1 Ti2 172 146 121.60(3) ?
Fe1 Ti1 Ti2 76_445 146 58.40(3) ?
Fe1 Ti1 Ti2 50_454 146 115.261(17) ?
Fe1 Ti1 Ti2 27_544 146 115.261(17) ?
Fe1 Ti1 Ti2 123 146 64.739(17) ?
Fe1 Ti1 Ti2 146 146 64.739(17) ?
Ti2 Ti1 Ti2 130 146 117.990(9) ?
Ti2 Ti1 Ti2 50_454 146 180.0 ?
Fe1 Ti1 Ti2 172 78_445 115.261(17) ?
Fe1 Ti1 Ti2 76_445 78_445 64.739(17) ?
Fe1 Ti1 Ti2 50_454 78_445 64.739(17) ?
Fe1 Ti1 Ti2 27_544 78_445 121.60(3) ?
Fe1 Ti1 Ti2 123 78_445 58.40(3) ?
Fe1 Ti1 Ti2 146 78_445 115.261(17) ?
Ti2 Ti1 Ti2 130 78_445 62.010(9) ?
Ti2 Ti1 Ti2 50_454 78_445 117.990(9) ?
Ti2 Ti1 Ti2 146 78_445 62.010(9) ?
Fe1 Ti1 Ti2 172 174 64.739(17) ?
Fe1 Ti1 Ti2 76_445 174 115.261(17) ?
Fe1 Ti1 Ti2 50_454 174 115.261(17) ?
Fe1 Ti1 Ti2 27_544 174 58.40(3) ?
Fe1 Ti1 Ti2 123 174 121.60(3) ?
Fe1 Ti1 Ti2 146 174 64.739(17) ?
Ti2 Ti1 Ti2 130 174 117.990(9) ?
Ti2 Ti1 Ti2 50_454 174 62.010(9) ?
Ti2 Ti1 Ti2 146 174 117.990(9) ?
Ti2 Ti1 Ti2 78_445 174 180.0 ?
Fe1 Ti1 Ti2 172 34_544 115.261(17) ?
Fe1 Ti1 Ti2 76_445 34_544 64.739(17) ?
Fe1 Ti1 Ti2 50_454 34_544 121.60(3) ?
Fe1 Ti1 Ti2 27_544 34_544 64.739(17) ?
Fe1 Ti1 Ti2 123 34_544 115.261(17) ?
Fe1 Ti1 Ti2 146 34_544 58.40(3) ?
Ti2 Ti1 Ti2 130 34_544 180.0 ?
Ti2 Ti1 Ti2 50_454 34_544 117.990(9) ?
Ti2 Ti1 Ti2 146 34_544 62.010(9) ?
Ti2 Ti1 Ti2 78_445 34_544 117.990(9) ?
Ti2 Ti1 Ti2 174 34_544 62.010(9) ?
Ti1 Fe1 Ti1 76_445 50_454 108.58(3) ?
Ti1 Fe1 Ti1 76_445 27_544 108.58(3) ?
Ti1 Fe1 Ti1 50_454 27_544 108.58(3) ?
Ti1 Fe1 Ti2 76_445 154_565 124.77(2) ?
Ti1 Fe1 Ti2 50_454 154_565 69.20(3) ?
Ti1 Fe1 Ti2 27_544 154_565 124.77(2) ?
Ti1 Fe1 Ti2 76_445 126_655 124.77(2) ?
Ti1 Fe1 Ti2 50_454 126_655 124.77(2) ?
Ti1 Fe1 Ti2 27_544 126_655 69.20(3) ?
Ti2 Fe1 Ti2 154_565 126_655 69.49(5) ?
Ti1 Fe1 Ti2 76_445 170_556 69.20(3) ?
Ti1 Fe1 Ti2 50_454 170_556 124.77(2) ?
Ti1 Fe1 Ti2 27_544 170_556 124.77(2) ?
Ti2 Fe1 Ti2 154_565 170_556 69.49(5) ?
Ti2 Fe1 Ti2 126_655 170_556 69.49(5) ?
Ti1 Fe1 Fe1 76_445 50_454 56.32(2) ?
Ti1 Fe1 Fe1 50_454 50_454 104.92(3) ?
Ti1 Fe1 Fe1 27_544 50_454 56.32(2) ?
Ti2 Fe1 Fe1 154_565 50_454 174.11(3) ?
Ti2 Fe1 Fe1 126_655 50_454 115.14(3) ?
Ti2 Fe1 Fe1 170_556 50_454 115.14(3) ?
Ti1 Fe1 Fe1 76_445 76_445 104.92(3) ?
Ti1 Fe1 Fe1 50_454 76_445 56.32(2) ?
Ti1 Fe1 Fe1 27_544 76_445 56.32(2) ?
Ti2 Fe1 Fe1 154_565 76_445 115.14(3) ?
Ti2 Fe1 Fe1 126_655 76_445 115.14(3) ?
Ti2 Fe1 Fe1 170_556 76_445 174.11(3) ?
Fe1 Fe1 Fe1 50_454 76_445 60.0 ?
Ti1 Fe1 Fe1 76_445 27_544 56.32(2) ?
Ti1 Fe1 Fe1 50_454 27_544 56.32(2) ?
Ti1 Fe1 Fe1 27_544 27_544 104.92(3) ?
Ti2 Fe1 Fe1 154_565 27_544 115.14(3) ?
Ti2 Fe1 Fe1 126_655 27_544 174.11(3) ?
Ti2 Fe1 Fe1 170_556 27_544 115.14(3) ?
Fe1 Fe1 Fe1 50_454 27_544 60.0 ?
Fe1 Fe1 Fe1 76_445 27_544 60.0 ?
Ti1 Fe1 Ti2 76_445 . 166.80(5) ?
Ti1 Fe1 Ti2 50_454 . 65.047(6) ?
Ti1 Fe1 Ti2 27_544 . 65.047(6) ?
Ti2 Fe1 Ti2 154_565 . 65.152(14) ?
Ti2 Fe1 Ti2 126_655 . 65.152(14) ?
Ti2 Fe1 Ti2 170_556 . 124.00(6) ?
Fe1 Fe1 Ti2 50_454 . 112.83(2) ?
Fe1 Fe1 Ti2 76_445 . 61.89(3) ?
Fe1 Fe1 Ti2 27_544 . 112.83(2) ?
Ti1 Fe1 Ti2 76_445 5 65.047(6) ?
Ti1 Fe1 Ti2 50_454 5 65.047(6) ?
Ti1 Fe1 Ti2 27_544 5 166.80(5) ?
Ti2 Fe1 Ti2 154_565 5 65.152(14) ?
Ti2 Fe1 Ti2 126_655 5 124.00(6) ?
Ti2 Fe1 Ti2 170_556 5 65.152(14) ?
Fe1 Fe1 Ti2 50_454 5 112.83(2) ?
Fe1 Fe1 Ti2 76_445 5 112.83(2) ?
Fe1 Fe1 Ti2 27_544 5 61.89(3) ?
Ti2 Fe1 Ti2 . 5 118.474(12) ?
Ti1 Fe1 Ti2 76_445 9 65.047(6) ?
Ti1 Fe1 Ti2 50_454 9 166.80(5) ?
Ti1 Fe1 Ti2 27_544 9 65.047(6) ?
Ti2 Fe1 Ti2 154_565 9 124.00(6) ?
Ti2 Fe1 Ti2 126_655 9 65.152(14) ?
Ti2 Fe1 Ti2 170_556 9 65.152(14) ?
Fe1 Fe1 Ti2 50_454 9 61.89(3) ?
Fe1 Fe1 Ti2 76_445 9 112.83(2) ?
Fe1 Fe1 Ti2 27_544 9 112.83(2) ?
Ti2 Fe1 Ti2 . 9 118.474(12) ?
Ti2 Fe1 Ti2 5 9 118.474(12) ?
C1 Ti2 C1 52_455 25_544 140.40(7) ?
C1 Ti2 Fe1 52_455 98_656 88.009(14) ?
C1 Ti2 Fe1 25_544 98_656 88.009(14) ?
C1 Ti2 Fe1 52_455 147_565 88.009(14) ?
C1 Ti2 Fe1 25_544 147_565 88.009(14) ?
Fe1 Ti2 Fe1 98_656 147_565 168.22(7) ?
C1 Ti2 Fe1 52_455 76_445 137.91(5) ?
C1 Ti2 Fe1 25_544 76_445 81.68(3) ?
Fe1 Ti2 Fe1 98_656 76_445 95.19(3) ?
Fe1 Ti2 Fe1 147_565 76_445 95.19(3) ?
C1 Ti2 Fe1 52_455 . 81.69(3) ?
C1 Ti2 Fe1 25_544 . 137.91(5) ?
Fe1 Ti2 Fe1 98_656 . 95.19(3) ?
Fe1 Ti2 Fe1 147_565 . 95.19(3) ?
Fe1 Ti2 Fe1 76_445 . 56.23(6) ?
C1 Ti2 Ti1 52_455 27_544 104.226(19) ?
C1 Ti2 Ti1 25_544 27_544 104.226(19) ?
Fe1 Ti2 Ti1 98_656 27_544 52.40(2) ?
Fe1 Ti2 Ti1 147_565 27_544 139.38(5) ?
Fe1 Ti2 Ti1 76_445 27_544 50.21(2) ?
Fe1 Ti2 Ti1 . 27_544 50.21(2) ?
C1 Ti2 Ti1 52_455 50_454 104.226(19) ?
C1 Ti2 Ti1 25_544 50_454 104.226(19) ?
Fe1 Ti2 Ti1 98_656 50_454 139.38(5) ?
Fe1 Ti2 Ti1 147_565 50_454 52.40(2) ?
Fe1 Ti2 Ti1 76_445 50_454 50.21(2) ?
Fe1 Ti2 Ti1 . 50_454 50.21(2) ?
Ti1 Ti2 Ti1 27_544 50_454 86.98(4) ?
C1 Ti2 Ti2 52_455 173 149.47(3) ?
C1 Ti2 Ti2 25_544 173 45.23(2) ?
Fe1 Ti2 Ti2 98_656 173 121.68(3) ?
Fe1 Ti2 Ti2 147_565 173 61.47(2) ?
Fe1 Ti2 Ti2 76_445 173 53.38(3) ?
Fe1 Ti2 Ti2 . 173 100.81(3) ?
Ti1 Ti2 Ti2 27_544 173 100.29(4) ?
Ti1 Ti2 Ti2 50_454 173 58.995(4) ?
C1 Ti2 Ti2 52_455 153 149.47(3) ?
C1 Ti2 Ti2 25_544 153 45.23(2) ?
Fe1 Ti2 Ti2 98_656 153 61.47(2) ?
Fe1 Ti2 Ti2 147_565 153 121.68(3) ?
Fe1 Ti2 Ti2 76_445 153 53.38(3) ?
Fe1 Ti2 Ti2 . 153 100.81(3) ?
Ti1 Ti2 Ti2 27_544 153 58.995(4) ?
Ti1 Ti2 Ti2 50_454 153 100.29(4) ?
Ti2 Ti2 Ti2 173 153 60.54(6) ?
C1 Ti2 Ti2 52_455 154_565 45.23(2) ?
C1 Ti2 Ti2 25_544 154_565 149.47(3) ?
Fe1 Ti2 Ti2 98_656 154_565 121.68(3) ?
Fe1 Ti2 Ti2 147_565 154_565 61.47(2) ?
Fe1 Ti2 Ti2 76_445 154_565 100.81(3) ?
Fe1 Ti2 Ti2 . 154_565 53.38(3) ?
Ti1 Ti2 Ti2 27_544 154_565 100.29(4) ?
Ti1 Ti2 Ti2 50_454 154_565 58.995(4) ?
Ti2 Ti2 Ti2 173 154_565 112.60(3) ?
Ti2 Ti2 Ti2 153 154_565 153.19(5) ?
C1 Ti2 Ti2 52_455 126_655 45.23(2) ?
C1 Ti2 Ti2 25_544 126_655 149.47(3) ?
Fe1 Ti2 Ti2 98_656 126_655 61.47(2) ?
Fe1 Ti2 Ti2 147_565 126_655 121.68(3) ?
Fe1 Ti2 Ti2 76_445 126_655 100.81(3) ?
Fe1 Ti2 Ti2 . 126_655 53.38(3) ?
Ti1 Ti2 Ti2 27_544 126_655 58.995(4) ?
Ti1 Ti2 Ti2 50_454 126_655 100.29(4) ?
Ti2 Ti2 Ti2 173 126_655 153.19(5) ?
Ti2 Ti2 Ti2 153 126_655 112.60(3) ?
Ti2 Ti2 Ti2 154_565 126_655 60.54(6) ?
Ti2 C1 Ti2 149_565 53 180.0 ?
Ti2 C1 Ti2 149_565 25 89.54(5) ?
Ti2 C1 Ti2 53 25 90.46(5) ?
Ti2 C1 Ti2 149_565 121_655 90.46(5) ?
Ti2 C1 Ti2 53 121_655 89.54(5) ?
Ti2 C1 Ti2 25 121_655 180.0 ?
Ti2 C1 Ti2 149_565 177_556 90.46(5) ?
Ti2 C1 Ti2 53 177_556 89.54(5) ?
Ti2 C1 Ti2 25 177_556 89.54(5) ?
Ti2 C1 Ti2 121_655 177_556 90.46(5) ?
Ti2 C1 Ti2 149_565 81 89.54(5) ?
Ti2 C1 Ti2 53 81 90.46(5) ?
Ti2 C1 Ti2 25 81 90.46(5) ?
Ti2 C1 Ti2 121_655 81 89.54(5) ?
Ti2 C1 Ti2 177_556 81 180.0 ?
Ti2 O1 Ti2 149_565 53 180.0 ?
Ti2 O1 Ti2 149_565 25 89.54(5) ?
Ti2 O1 Ti2 53 25 90.46(5) ?
Ti2 O1 Ti2 149_565 121_655 90.46(5) ?
Ti2 O1 Ti2 53 121_655 89.54(5) ?
Ti2 O1 Ti2 25 121_655 180.0 ?
Ti2 O1 Ti2 149_565 177_556 90.46(5) ?
Ti2 O1 Ti2 53 177_556 89.54(5) ?
Ti2 O1 Ti2 25 177_556 89.54(5) ?
Ti2 O1 Ti2 121_655 177_556 90.46(5) ?
Ti2 O1 Ti2 149_565 81 89.54(5) ?
Ti2 O1 Ti2 53 81 90.46(5) ?
Ti2 O1 Ti2 25 81 90.46(5) ?
Ti2 O1 Ti2 121_655 81 89.54(5) ?
Ti2 O1 Ti2 177_556 81 180.0 ?

loop_
_geom_bond_atom_site_label_1
_geom_bond_atom_site_label_2
_geom_bond_site_symmetry_2
_geom_bond_distance
_geom_bond_publ_flag
Ti1 Fe1 172 2.4650(4) ?
Ti1 Fe1 76_445 2.4650(4) ?
Ti1 Fe1 50_454 2.4650(4) ?
Ti1 Fe1 27_544 2.4650(4) ?
Ti1 Fe1 123 2.4650(4) ?
Ti1 Fe1 146 2.4650(4) ?
Ti1 Ti2 130 2.9084(10) ?
Ti1 Ti2 50_454 2.9084(10) ?
Ti1 Ti2 146 2.9084(10) ?
Ti1 Ti2 78_445 2.9084(10) ?
Ti1 Ti2 174 2.9084(10) ?
Ti1 Ti2 34_544 2.9084(10) ?
Fe1 Ti2 154_565 2.6501(10) ?
Fe1 Ti2 126_655 2.6501(10) ?
Fe1 Ti2 170_556 2.6501(10) ?
Fe1 Fe1 50_454 2.734(2) ?
Fe1 Fe1 76_445 2.734(2) ?
Fe1 Fe1 27_544 2.734(2) ?
Fe1 Ti2 . 2.9011(12) ?
Fe1 Ti2 5 2.9011(12) ?
Fe1 Ti2 9 2.9011(12) ?
Ti2 C1 52_455 2.1273(5) ?
Ti2 C1 25_544 2.1273(5) ?
Ti2 Ti2 173 2.9963(6) ?
Ti2 Ti2 153 2.9963(6) ?
Ti2 Ti2 154_565 2.9963(6) ?
Ti2 Ti2 126_655 2.9963(6) ?
